data_2101021
loop_
_publ_author_name
'Gibson, D. H.'
'Richardson, J. F.'
'Mbadike, O. P.'

_publ_section_title
1-Carbonyl-\m-carboxylato-1\k<i>C</i>:2\k<i>O</i>:2\k<i>O</i>'-1-\h^5^-indenyl-2,2,2-triphenyl-1-(triphenylphosphine)irontin
_journal_issue 4
_journal_name_full 'Acta Crystallographica Section B'
_journal_page_first 784
_journal_page_last 786
_journal_paper_doi 10.1107/S0108768193005245
_journal_volume 49
_journal_year 1993
_chemical_formula_sum 'C47 H37 Fe O3 P Sn'
_chemical_formula_weight 855.33
_space_group_IT_number 14
_space_group_name_Hall '-P 2yn'
_space_group_name_H-M_alt 'P 1 21/n 1'
_symmetry_cell_setting monoclinic
_symmetry_space_group_name_Hall '-P 2yn'
_symmetry_space_group_name_H-M 'P 1 21/n 1'
_atom_type_scat_source IntTabIV
_cell_angle_alpha 90.
_cell_angle_beta 112.22(3)
_cell_angle_gamma 90.
_cell_formula_units_Z 4
_cell_length_a 17.715(5)
_cell_length_b 13.156(4)
_cell_length_c 17.749(5)
_cell_measurement_reflns_used 25
_cell_measurement_temperature 22(2)
_cell_measurement_theta_max 16
_cell_measurement_theta_min 13
_cell_volume 3829(2)
_diffrn_measurement_device 'Enraf-Nonius CAD4'
_diffrn_measurement_method \w/2\q
_diffrn_radiation_type MoK\a
_diffrn_radiation_wavelength 0.71073
_diffrn_reflns_av_R_equivalents 0.018
_diffrn_reflns_limit_h_max 0
_diffrn_reflns_limit_h_min -21
_diffrn_reflns_limit_k_max 15
_diffrn_reflns_limit_k_min 0
_diffrn_reflns_limit_l_max 21
_diffrn_reflns_limit_l_min -21
_diffrn_reflns_number 7586
_diffrn_reflns_theta_max 25
_diffrn_standards_decay_% -0.1
_diffrn_standards_interval_time 60
_diffrn_standards_number 3
_exptl_absorpt_coefficient_mu 11.1
_exptl_absorpt_correction_T_max 0.999
_exptl_absorpt_correction_T_min 0.975
_exptl_absorpt_correction_type empirical
_exptl_crystal_colour yellow
_exptl_crystal_density_diffrn 1.48
_exptl_crystal_description block
_exptl_crystal_size_max 0.40
_exptl_crystal_size_mid 0.32
_exptl_crystal_size_min 0.23
_refine_diff_density_max -0.59
_refine_diff_density_min 0.59
_refine_ls_goodness_of_fit_obs 1.16
_refine_ls_hydrogen_treatment noref
_refine_ls_number_parameters 478
_refine_ls_number_reflns 5480
_refine_ls_R_factor_obs 0.027
_refine_ls_shift/esd_max 0.01
_refine_ls_structure_factor_coef F
_refine_ls_weighting_details 'w=[\s(F)^2^ + (0.005F)^2^ + 0.2]^-1^'
_refine_ls_weighting_scheme calc
_refine_ls_wR_factor_obs 0.031
_reflns_number_observed 5480
_reflns_number_total 7057
_reflns_observed_criterion I~o~>3\s(I~o~)
_cod_data_source_file st0609.cif
_cod_data_source_block st0609a
_cod_depositor_comments
;
The following automatic conversions were performed:

'_refine_ls_weighting_scheme' value 'w=[\s(F)^2^ + (0.005F)^2^ +
0.2]^-1^' was changed to 'calc'. New tag
'_refine_ls_weighting_details' was created. The value of the new tag
was set to 'w=[\s(F)^2^ + (0.005F)^2^ + 0.2]^-1^'.

Automatic conversion script
Id: cif_fix_values 3143 2015-03-26 13:38:13Z robertas 
;
_cod_original_cell_volume 3829.2
_cod_original_sg_symbol_H-M 'P 21/n'
_cod_original_formula_sum 'C47 H37 Fe1 O3 P1 Sn1'
_cod_database_code 2101021

loop_
_space_group_symop_id
_space_group_symop_operation_xyz
1 x,y,z
2 -x+1/2,y+1/2,-z+1/2
3 -x,-y,-z
4 x+1/2,-y+1/2,z+1/2

loop_
_atom_site_label
_atom_site_fract_x
_atom_site_fract_y
_atom_site_fract_z
Sn .964960(10) .50428(2) .722480(10)
Fe .94649(3) .16985(3) .78915(3)
P .97339(5) .11568(6) .68333(5)
O1 1.1067(2) .1341(2) .9108(2)
O2 .91890(10) .3580(2) .70910(10)
O3 1.03660(10) .3547(2) .81060(10)
C1 1.0445(2) .1484(3) .8605(2)
C2 .9745(2) .3068(2) .7700(2)
C3 .8339(2) .0769(3) .7632(2)
C4 .8191(2) .1831(3) .7420(2)
C5 .8537(2) .2398(3) .8142(2)
C6 .8958(2) .1738(3) .8785(2)
C7 .8816(2) .0719(3) .8481(2)
C8 .9027(3) -.0234(3) .8874(3)
C9 .8757(3) -.1087(3) .8424(3)
C10 .8287(2) -.1038(3) .7587(3)
C11 .8082(2) -.0149(3) .7186(2)
C21 .9721(2) .5681(2) .8355(2)
C22 1.0451(2) .5828(3) .9010(2)
C23 1.0457(3) .6179(3) .9739(2)
C24 .9741(3) .6364(3) .9845(2)
C25 .9020(2) .6233(3) .9204(2)
C26 .9009(2) .5902(3) .8463(2)
C31 1.0645(2) .5253(2) .6846(2)
C32 1.1446(2) .5147(3) .7375(2)
C33 1.2081(2) .5356(3) .7135(3)
C34 1.1923(2) .5668(4) .6355(3)
C35 1.1134(3) .5771(4) .5820(2)
C36 1.0499(2) .5571(3) .6063(2)
C41 .8590(2) .5717(3) .6315(2)
C42 .7961(2) .5165(3) .5766(2)
C43 .7303(2) .5648(4) .5188(3)
C44 .7258(2) .6679(4) .5153(2)
C45 .7865(3) .7244(3) .5700(2)
C46 .8529(2) .6765(3) .6272(2)
C51 1.0203(2) -.0105(2) .6951(2)
C52 1.0220(2) -.0724(3) .7587(2)
C53 1.0586(2) -.1680(3) .7689(3)
C54 1.0928(2) -.2007(3) .7163(3)
C55 1.0922(2) -.1400(3) .6533(3)
C56 1.0562(2) -.0450(3) .6428(2)
C61 1.0460(2) .1891(3) .6555(2)
C62 1.1195(2) .2160(3) .7161(2)
C63 1.1789(2) .2639(4) .6975(3)
C64 1.1669(3) .2868(4) .6200(3)
C65 1.0944(3) .2618(4) .5585(3)
C66 1.0340(2) .2135(4) .5759(2)
C71 .8841(2) .1080(3) .5882(2)
C72 .8390(2) .1970(3) .5610(2)
C73 .7683(2) .1956(3) .4923(2)
C74 .7413(2) .1067(4) .4503(2)
C75 .7855(3) .0193(3) .4754(2)
C76 .8576(2) .0192(3) .5445(2)
H4 .791 .210 .689
H5 .849 .311 .818
H6 .928 .193 .933
H8 .935 -.028 .944
H9 .889 -.173 .868
H10 .810 -.165 .729
H11 .777 -.013 .661
H22 1.095 .568 .896
H23 1.097 .630 1.017
H24 .975 .658 1.036
H25 .852 .637 .927
H26 .850 .583 .802
H32 1.156 .493 .792
H33 1.263 .529 .751
H34 1.236 .581 .619
H35 1.102 .598 .527
H36 .995 .565 .569
H42 .798 .444 .579
H43 .688 .526 .481
H44 .681 .701 .475
H45 .783 .797 .569
H46 .895 .717 .664
H52 .998 -.050 .796
H53 1.060 -.210 .813
H54 1.118 -.266 .723
H55 1.116 -.163 .617
H56 1.056 -.003 .599
H62 1.129 .201 .771
H63 1.229 .281 .740
H64 1.209 .320 .608
H65 1.086 .277 .503
H66 .983 .197 .533
H72 .857 .259 .590
H73 .738 .256 .474
H74 .692 .106 .404
H75 .767 -.042 .445
H76 .888 -.042 .562

loop_
_geom_angle_atom_site_label_1
_geom_angle_atom_site_label_2
_geom_angle_atom_site_label_3
_geom_angle
_geom_angle_publ_flag
O2 Sn O3 55.42(7) yes
O2 Sn C21 110.80(10) yes
O2 Sn C31 115.00(10) yes
O2 Sn C41 95.90(10) yes
O3 Sn C21 83.50(10) yes
O3 Sn C31 90.80(10) yes
O3 Sn C41 151.00(10) yes
C21 Sn C31 118.90(10) yes
C21 Sn C41 105.60(10) yes
C31 Sn C41 107.50(10) yes
P Fe C1 95.10(10) yes
P Fe C2 90.00(10) yes
C1 Fe C2 91.60(10) yes
Fe P C51 115.30(10) yes
Fe P C61 117.30(10) yes
Fe P C71 114.30(10) yes
C51 P C61 100.1(2) yes
C51 P C71 104.60(10) yes
C61 P C71 103.4(2) yes
Sn O2 C2 103.8(2) yes
Sn O3 C2 84.7(2) yes
Fe C2 O2 116.9(2) yes
Fe C2 O3 127.1(2) yes
O2 C2 O3 115.9(3) yes

loop_
_geom_bond_atom_site_label_1
_geom_bond_atom_site_label_2
_geom_bond_distance
_geom_bond_publ_flag
Sn O2 2.069(2) yes
Sn O3 2.536(2) yes
Sn C21 2.134(3) yes
Sn C31 2.130(4) yes
Sn C41 2.150(3) yes
Fe P 2.2230(10) yes
Fe C1 1.742(3) yes
Fe C2 1.933(3) yes
Fe C3 2.234(3) yes
Fe C4 2.097(3) yes
Fe C5 2.074(4) yes
Fe C6 2.097(4) yes
Fe C7 2.233(4) yes
O2 C2 1.336(3) yes
O3 C2 1.236(3) yes
